data_1550720
loop_
_publ_author_name
'Seki, Tomohiro'
'Mashimo, Takaki'
'Ito, Hajime'

_publ_section_title
;
 Anisotropic strain release in a thermosalient crystal: Correlation
 between the microscopic orientation of molecular rearrangements and the
 macroscopic mechanical motion
;
_journal_name_full 'Chemical Science'
_journal_paper_doi 10.1039/C8SC05563G
_journal_year 2019
_chemical_formula_moiety 'C27 H19 Au Cl N'
_chemical_formula_sum 'C27 H19 Au Cl N'
_chemical_formula_weight 589.85
_chemical_name_systematic 1_0C
_space_group_crystal_system monoclinic
_space_group_IT_number 14
_space_group_name_Hall '-P 2ybc'
_space_group_name_H-M_alt 'P 1 21/c 1'
_symmetry_space_group_name_Hall '-P 2ybc'
_symmetry_space_group_name_H-M 'P 1 21/c 1'
_atom_sites_solution_hydrogens geom
_atom_sites_solution_primary dual
_audit_creation_date 2018-08-02
_audit_creation_method
;
Olex2 1.2
(compiled 2018.05.29 svn.r3508 for OlexSys, GUI svn.r5506)
;
_audit_update_record
;
2018-12-11 deposited with the CCDC.    2019-03-06 downloaded from the CCDC.
;
_cell_angle_alpha 90
_cell_angle_beta 108.640(3)
_cell_angle_gamma 90
_cell_formula_units_Z 4
_cell_length_a 12.3778(4)
_cell_length_b 11.0704(3)
_cell_length_c 17.1193(5)
_cell_measurement_reflns_used 9343
_cell_measurement_temperature 273
_cell_measurement_theta_max 27.7800
_cell_measurement_theta_min 3.0550
_cell_volume 2222.76(12)
_computing_cell_refinement 'CrysAlisPro 1.171.39.43a (Rigaku OD, 2018)'
_computing_data_collection 'CrysAlisPro 1.171.39.43a (Rigaku OD, 2018)'
_computing_data_reduction 'CrysAlisPro 1.171.39.43a (Rigaku OD, 2018)'
_computing_molecular_graphics 'Olex2 (Dolomanov et al., 2009)'
_computing_publication_material 'Olex2 (Dolomanov et al., 2009)'
_computing_structure_refinement 'ShelXL (Sheldrick, 2015)'
_computing_structure_solution 'ShelXT (Sheldrick, 2015)'
_diffrn_ambient_temperature 273
_diffrn_detector 'PLATUS 200K area detector'
_diffrn_detector_area_resol_mean 5.811
_diffrn_detector_type 'HPC area detector'
_diffrn_measured_fraction_theta_full 0.995
_diffrn_measured_fraction_theta_max 0.838
_diffrn_measurement_details
;
List of Runs (angles in degrees, time in seconds):

  # Type    Start    End  Width  t~exp~   \w     \q     \k     \f   Frames
#--------------------------------------------------------------------------
  1  \w    -19.00   6.00   0.50    0.78    --    5.00  45.00 -13.00   50
  2  \w    -28.00  -2.00   0.50    0.78    --   -7.30  45.00 -13.00   52
  3  \w    -74.00 -48.00   0.50    0.78    --    5.00  60.00 -60.00   52
  4  \w     -6.00  85.00   0.50    0.78    --    5.00  60.00 -60.00  182
  5  \w    -97.00  43.00   0.50    0.78    --   -7.30  43.00 -90.00  280
;
_diffrn_measurement_device 'four-circle diffractometer'
_diffrn_measurement_device_type 'Rigaku XtaLAB P200'
_diffrn_measurement_method '\w scans'
_diffrn_orient_matrix_type 'CrysAlisPro convention (1999,Acta A55,543-557)'
_diffrn_orient_matrix_UB_11 0.0595194000
_diffrn_orient_matrix_UB_12 0.0102346000
_diffrn_orient_matrix_UB_13 0.0106473000
_diffrn_orient_matrix_UB_21 -0.0100501000
_diffrn_orient_matrix_UB_22 0.0440519000
_diffrn_orient_matrix_UB_23 -0.0316425000
_diffrn_orient_matrix_UB_31 -0.0038108000
_diffrn_orient_matrix_UB_32 0.0453542000
_diffrn_orient_matrix_UB_33 0.0282439000
_diffrn_radiation_monochromator 'multi-layer mirror optics'
_diffrn_radiation_probe x-ray
_diffrn_radiation_type MoK\a
_diffrn_radiation_wavelength 0.71073
_diffrn_reflns_av_R_equivalents 0.0287
_diffrn_reflns_av_unetI/netI 0.0289
_diffrn_reflns_Laue_measured_fraction_full 0.995
_diffrn_reflns_Laue_measured_fraction_max 0.838
_diffrn_reflns_limit_h_max 16
_diffrn_reflns_limit_h_min -15
_diffrn_reflns_limit_k_max 13
_diffrn_reflns_limit_k_min -15
_diffrn_reflns_limit_l_max 23
_diffrn_reflns_limit_l_min -19
_diffrn_reflns_number 18937
_diffrn_reflns_point_group_measured_fraction_full 0.995
_diffrn_reflns_point_group_measured_fraction_max 0.838
_diffrn_reflns_theta_full 25.242
_diffrn_reflns_theta_max 29.033
_diffrn_reflns_theta_min 3.062
_diffrn_source 'rotating anode X-ray generator'
_diffrn_source_type micromax007
_exptl_absorpt_coefficient_mu 6.752
_exptl_absorpt_correction_T_max 1.00000
_exptl_absorpt_correction_T_min 0.52381
_exptl_absorpt_correction_type multi-scan
_exptl_absorpt_process_details
;
CrysAlisPro 1.171.39.43a (Rigaku Oxford Diffraction, 2018)
Empirical absorption correction using spherical harmonics,
 implemented in SCALE3 ABSPACK scaling algorithm.
;
_exptl_crystal_colour yellow
_exptl_crystal_colour_primary yellow
_exptl_crystal_density_diffrn 1.763
_exptl_crystal_description block
_exptl_crystal_F_000 1136
_exptl_crystal_size_max 0.3
_exptl_crystal_size_mid 0.2
_exptl_crystal_size_min 0.05
_refine_diff_density_max 1.027
_refine_diff_density_min -0.737
_refine_diff_density_rms 0.070
_refine_ls_extinction_method none
_refine_ls_goodness_of_fit_ref 1.028
_refine_ls_hydrogen_treatment constr
_refine_ls_matrix_type full
_refine_ls_number_parameters 271
_refine_ls_number_reflns 4966
_refine_ls_number_restraints 0
_refine_ls_restrained_S_all 1.028
_refine_ls_R_factor_all 0.0358
_refine_ls_R_factor_gt 0.0245
_refine_ls_shift/su_max 0.001
_refine_ls_shift/su_mean 0.000
_refine_ls_structure_factor_coef Fsqd
_refine_ls_weighting_details 'w=1/[\s^2^(Fo^2^)+(0.0203P)^2^+1.1558P] where P=(Fo^2^+2Fc^2^)/3'
_refine_ls_weighting_scheme calc
_refine_ls_wR_factor_gt 0.0509
_refine_ls_wR_factor_ref 0.0537
_reflns_Friedel_coverage 0.000
_reflns_number_gt 4072
_reflns_number_total 4966
_reflns_threshold_expression 'I > 2\s(I)'
_cod_data_source_file c8sc05563g2.cif
_cod_data_source_block msm-178_0deg
_cod_original_cell_volume 2222.76(11)
_cod_database_code 1550720
_shelx_shelxl_version_number 2018/1
_chemical_oxdiff_formula 'C11 H10 N O'
_shelx_space_group_comment
;
The symmetry employed for this shelxl refinement is uniquely defined
by the following loop, which should always be used as a source of
symmetry information in preference to the above space-group names.
They are only intended as comments.
;
_shelx_estimated_absorpt_t_max 0.729
_shelx_estimated_absorpt_t_min 0.237
_reflns_odcompleteness_completeness 98.56
_reflns_odcompleteness_iscentric 1
_reflns_odcompleteness_theta 26.32
_olex2_refinement_description
;
1. Fixed Uiso
 At 1.2 times of:
  All C(H) groups
2.a Aromatic/amide H refined with riding coordinates:
 C008(H008), C00B(H00B), C00C(H00C), C00D(H00D), C00E(H00E), C00F(H00F),
 C00G(H00G), C00H(H00H), C00J(H00J), C00K(H00K), C00L(H00L), C00N(H00N),
 C00O(H00O), C00P(H00P), C00Q(H00Q), C00R(H00R), C00S(H00S), C00T(H00T),
 C00U(H00U)
;
_olex2_submission_special_instructions 'No special instructions were received'
_oxdiff_exptl_absorpt_empirical_details
;
Empirical correction (ABSPACK) includes:
- Absorption correction using spherical harmonics
- Frame scaling
;
_oxdiff_exptl_absorpt_empirical_full_max 1.411
_oxdiff_exptl_absorpt_empirical_full_min 0.740

loop_
_space_group_symop_operation_xyz
'x, y, z'
'-x, y+1/2, -z+1/2'
'-x, -y, -z'
'x, -y-1/2, z-1/2'

loop_
_atom_site_label
_atom_site_type_symbol
_atom_site_fract_x
_atom_site_fract_y
_atom_site_fract_z
_atom_site_U_iso_or_equiv
_atom_site_adp_type
_atom_site_occupancy
_atom_site_site_symmetry_order
_atom_site_calc_flag
_atom_site_refinement_flags_posn
Au00 Au 0.47868(2) 0.26508(2) 0.50670(2) 0.05085(6) Uani 1 1 d .
Cl00 Cl 0.12232(11) 0.10935(11) -0.02174(6) 0.0961(4) Uani 1 1 d .
N003 N 0.3205(2) 0.1905(2) 0.33274(17) 0.0549(6) Uani 1 1 d .
C004 C 0.2685(2) 0.1719(3) 0.24798(18) 0.0445(7) Uani 1 1 d .
C005 C 0.5497(2) 0.4140(2) 0.66285(18) 0.0438(7) Uani 1 1 d .
C006 C 0.7991(2) 0.3724(3) 0.69400(18) 0.0458(7) Uani 1 1 d .
C007 C 0.5943(3) 0.3313(3) 0.61125(17) 0.0458(7) Uani 1 1 d .
C008 C 0.5818(3) 0.4037(3) 0.74815(19) 0.0503(7) Uani 1 1 d .
H008 H 0.635921 0.346536 0.775206 0.060 Uiso 1 1 calc R
C009 C 0.7479(3) 0.2212(3) 0.57797(19) 0.0478(7) Uani 1 1 d .
C00A C 0.7064(3) 0.3089(3) 0.62858(18) 0.0452(7) Uani 1 1 d .
C00B C 0.7043(3) 0.1052(3) 0.56119(19) 0.0523(8) Uani 1 1 d .
H00B H 0.650400 0.078503 0.584612 0.063 Uiso 1 1 calc R
C00C C 0.4681(3) 0.5004(2) 0.6254(2) 0.0500(8) Uani 1 1 d .
H00C H 0.443509 0.507389 0.568310 0.060 Uiso 1 1 calc R
C00D C 0.5334(3) 0.4782(3) 0.7931(2) 0.0587(9) Uani 1 1 d .
H00D H 0.554825 0.469586 0.850086 0.070 Uiso 1 1 calc R
C00E C 0.8829(3) 0.3083(3) 0.7528(2) 0.0594(8) Uani 1 1 d .
H00E H 0.880987 0.224329 0.752438 0.071 Uiso 1 1 calc R
C00F C 0.8070(3) 0.4970(3) 0.6955(2) 0.0562(8) Uani 1 1 d .
H00F H 0.752434 0.542240 0.656499 0.067 Uiso 1 1 calc R
C00G C 0.4552(3) 0.5635(3) 0.7554(2) 0.0647(10) Uani 1 1 d .
H00G H 0.423901 0.613244 0.786337 0.078 Uiso 1 1 calc R
C00H C 0.1902(3) 0.0818(3) 0.2209(2) 0.0600(9) Uani 1 1 d .
H00H H 0.169002 0.033735 0.258128 0.072 Uiso 1 1 calc R
C00I C 0.1756(3) 0.1353(3) 0.08374(19) 0.0549(8) Uani 1 1 d .
C00J C 0.4225(3) 0.5759(3) 0.6709(2) 0.0620(9) Uani 1 1 d .
H00J H 0.369958 0.634866 0.644595 0.074 Uiso 1 1 calc R
C00K C 0.9751(3) 0.4910(4) 0.8127(3) 0.0726(11) Uani 1 1 d .
H00K H 1.033152 0.530819 0.852663 0.087 Uiso 1 1 calc R
C00L C 0.9698(3) 0.3682(4) 0.8122(2) 0.0703(10) Uani 1 1 d .
H00L H 1.024565 0.324108 0.851844 0.084 Uiso 1 1 calc R
C00M C 0.3738(3) 0.2140(3) 0.3988(2) 0.0589(8) Uani 1 1 d .
C00N C 0.3011(3) 0.2440(3) 0.1953(2) 0.0613(9) Uani 1 1 d .
H00N H 0.354443 0.304979 0.215357 0.074 Uiso 1 1 calc R
C00O C 0.2538(3) 0.2255(3) 0.1118(2) 0.0638(9) Uani 1 1 d .
H00O H 0.274958 0.273954 0.074749 0.077 Uiso 1 1 calc R
C00P C 0.8325(4) 0.2546(3) 0.5445(2) 0.0652(10) Uani 1 1 d .
H00P H 0.867012 0.329882 0.557073 0.078 Uiso 1 1 calc R
C00Q C 0.8952(3) 0.5553(4) 0.7545(3) 0.0701(10) Uani 1 1 d .
H00Q H 0.899757 0.639137 0.754228 0.084 Uiso 1 1 calc R
C00R C 0.7393(3) 0.0291(3) 0.5106(2) 0.0658(9) Uani 1 1 d .
H00R H 0.708267 -0.047988 0.499977 0.079 Uiso 1 1 calc R
C00S C 0.8658(4) 0.1781(4) 0.4932(2) 0.0756(11) Uani 1 1 d .
H00S H 0.920578 0.203336 0.470123 0.091 Uiso 1 1 calc R
C00T C 0.1434(3) 0.0637(4) 0.1373(2) 0.0695(10) Uani 1 1 d .
H00T H 0.089901 0.002756 0.117346 0.083 Uiso 1 1 calc R
C00U C 0.8192(3) 0.0652(4) 0.4757(2) 0.0718(10) Uani 1 1 d .
H00U H 0.841449 0.013893 0.440688 0.086 Uiso 1 1 calc R

loop_
_atom_site_aniso_label
_atom_site_aniso_U_11
_atom_site_aniso_U_22
_atom_site_aniso_U_33
_atom_site_aniso_U_23
_atom_site_aniso_U_13
_atom_site_aniso_U_12
Au00 0.05681(9) 0.05180(8) 0.04333(8) -0.00547(5) 0.01516(6) -0.00570(6)
Cl00 0.1123(9) 0.1121(9) 0.0494(5) -0.0081(5) 0.0054(5) 0.0013(7)
N003 0.0557(16) 0.0551(15) 0.0505(17) -0.0075(13) 0.0123(13) -0.0003(13)
C004 0.0400(16) 0.0461(16) 0.0465(17) -0.0044(13) 0.0126(13) 0.0010(13)
C005 0.0479(17) 0.0415(15) 0.0456(17) -0.0037(13) 0.0200(13) -0.0113(13)
C006 0.0493(17) 0.0455(16) 0.0470(17) -0.0019(13) 0.0217(14) -0.0012(13)
C007 0.0565(19) 0.0411(15) 0.0408(16) 0.0022(12) 0.0168(14) -0.0051(13)
C008 0.0539(19) 0.0505(17) 0.0488(18) -0.0020(14) 0.0198(15) -0.0145(14)
C009 0.0590(19) 0.0455(16) 0.0417(16) 0.0013(13) 0.0197(14) 0.0006(14)
C00A 0.0593(19) 0.0383(14) 0.0414(16) 0.0027(12) 0.0209(14) -0.0029(14)
C00B 0.064(2) 0.0478(17) 0.0499(18) -0.0007(14) 0.0245(16) -0.0023(15)
C00C 0.054(2) 0.0462(17) 0.0518(19) -0.0028(13) 0.0199(15) -0.0054(13)
C00D 0.066(2) 0.068(2) 0.050(2) -0.0146(16) 0.0289(18) -0.0270(18)
C00E 0.066(2) 0.0587(19) 0.055(2) 0.0056(16) 0.0203(17) 0.0012(17)
C00F 0.0493(19) 0.0477(18) 0.076(2) -0.0034(15) 0.0267(17) -0.0007(14)
C00G 0.068(2) 0.062(2) 0.077(3) -0.0233(19) 0.042(2) -0.0197(19)
C00H 0.059(2) 0.067(2) 0.055(2) 0.0020(16) 0.0176(16) -0.0210(17)
C00I 0.0494(18) 0.062(2) 0.0472(18) -0.0023(15) 0.0068(15) 0.0066(15)
C00J 0.056(2) 0.0484(18) 0.085(3) -0.0058(17) 0.0288(19) -0.0032(15)
C00K 0.055(2) 0.097(3) 0.071(3) -0.035(2) 0.026(2) -0.017(2)
C00L 0.059(2) 0.103(3) 0.047(2) 0.0036(19) 0.0134(17) -0.001(2)
C00M 0.062(2) 0.0554(19) 0.057(2) -0.0054(16) 0.0160(18) -0.0025(16)
C00N 0.062(2) 0.0537(19) 0.067(2) -0.0052(16) 0.0191(18) -0.0208(15)
C00O 0.074(2) 0.062(2) 0.060(2) 0.0092(17) 0.0279(19) -0.0043(18)
C00P 0.081(3) 0.059(2) 0.066(2) -0.0083(16) 0.038(2) -0.0145(17)
C00Q 0.057(2) 0.061(2) 0.100(3) -0.029(2) 0.036(2) -0.0126(18)
C00R 0.087(3) 0.0513(18) 0.064(2) -0.0126(16) 0.031(2) -0.0041(18)
C00S 0.090(3) 0.084(3) 0.072(2) -0.010(2) 0.053(2) -0.009(2)
C00T 0.061(2) 0.078(2) 0.062(2) -0.0074(19) 0.0080(18) -0.0285(19)
C00U 0.093(3) 0.072(2) 0.061(2) -0.0152(19) 0.040(2) 0.006(2)

loop_
_atom_type_symbol
_atom_type_description
_atom_type_scat_dispersion_real
_atom_type_scat_dispersion_imag
_atom_type_scat_source
C C 0.0033 0.0016 'International Tables Vol C Tables 4.2.6.8 and 6.1.1.4'
H H 0.0000 0.0000 'International Tables Vol C Tables 4.2.6.8 and 6.1.1.4'
Au Au -2.0133 8.8022 'International Tables Vol C Tables 4.2.6.8 and 6.1.1.4'
Cl Cl 0.1484 0.1585 'International Tables Vol C Tables 4.2.6.8 and 6.1.1.4'
N N 0.0061 0.0033 'International Tables Vol C Tables 4.2.6.8 and 6.1.1.4'

loop_
_geom_angle_atom_site_label_1
_geom_angle_atom_site_label_2
_geom_angle_atom_site_label_3
_geom_angle
C00M Au00 C007 173.62(13)
C00M N003 C004 170.7(3)
C00H C004 N003 120.0(3)
C00N C004 N003 117.8(3)
C00N C004 C00H 122.2(3)
C008 C005 C007 122.3(3)
C008 C005 C00C 117.6(3)
C00C C005 C007 120.0(3)
C00E C006 C00A 121.3(3)
C00F C006 C00A 121.0(3)
C00F C006 C00E 117.7(3)
C005 C007 Au00 116.8(2)
C00A C007 Au00 120.8(2)
C00A C007 C005 122.1(3)
C005 C008 H008 119.9
C00D C008 C005 120.3(3)
C00D C008 H008 119.9
C00B C009 C00A 122.5(3)
C00B C009 C00P 117.0(3)
C00P C009 C00A 120.5(3)
C007 C00A C006 124.6(3)
C007 C00A C009 120.8(3)
C009 C00A C006 114.5(3)
C009 C00B H00B 119.4
C00R C00B C009 121.2(3)
C00R C00B H00B 119.4
C005 C00C H00C 119.2
C00J C00C C005 121.7(3)
C00J C00C H00C 119.2
C008 C00D H00D 119.4
C00G C00D C008 121.2(3)
C00G C00D H00D 119.4
C006 C00E H00E 119.6
C006 C00E C00L 120.8(3)
C00L C00E H00E 119.6
C006 C00F H00F 119.6
C006 C00F C00Q 120.8(3)
C00Q C00F H00F 119.6
C00D C00G H00G 120.2
C00D C00G C00J 119.6(3)
C00J C00G H00G 120.2
C004 C00H H00H 120.8
C004 C00H C00T 118.5(3)
C00T C00H H00H 120.8
C00O C00I Cl00 118.5(3)
C00T C00I Cl00 120.4(3)
C00T C00I C00O 121.0(3)
C00C C00J H00J 120.1
C00G C00J C00C 119.7(3)
C00G C00J H00J 120.1
C00L C00K H00K 120.1
C00Q C00K H00K 120.1
C00Q C00K C00L 119.7(3)
C00E C00L H00L 119.8
C00K C00L C00E 120.4(4)
C00K C00L H00L 119.8
N003 C00M Au00 172.9(3)
C004 C00N H00N 120.5
C004 C00N C00O 119.0(3)
C00O C00N H00N 120.5
C00I C00O C00N 119.5(3)
C00I C00O H00O 120.3
C00N C00O H00O 120.3
C009 C00P H00P 119.4
C00S C00P C009 121.1(3)
C00S C00P H00P 119.4
C00F C00Q H00Q 119.7
C00K C00Q C00F 120.6(3)
C00K C00Q H00Q 119.7
C00B C00R H00R 119.6
C00U C00R C00B 120.9(3)
C00U C00R H00R 119.6
C00P C00S H00S 119.7
C00U C00S C00P 120.7(4)
C00U C00S H00S 119.7
C00H C00T H00T 120.1
C00I C00T C00H 119.8(3)
C00I C00T H00T 120.1
C00R C00U C00S 119.0(3)
C00R C00U H00U 120.5
C00S C00U H00U 120.5

loop_
_geom_bond_atom_site_label_1
_geom_bond_atom_site_label_2
_geom_bond_distance
Au00 C007 2.037(3)
Au00 C00M 1.971(4)
Cl00 C00I 1.737(3)
N003 C004 1.402(4)
N003 C00M 1.142(4)
C004 C00H 1.365(4)
C004 C00N 1.358(5)
C005 C007 1.495(4)
C005 C008 1.390(4)
C005 C00C 1.390(4)
C006 C00A 1.498(4)
C006 C00E 1.387(4)
C006 C00F 1.382(4)
C007 C00A 1.346(4)
C008 H008 0.9300
C008 C00D 1.389(5)
C009 C00A 1.498(4)
C009 C00B 1.386(4)
C009 C00P 1.395(5)
C00B H00B 0.9300
C00B C00R 1.373(5)
C00C H00C 0.9300
C00C C00J 1.379(5)
C00D H00D 0.9300
C00D C00G 1.359(5)
C00E H00E 0.9300
C00E C00L 1.389(5)
C00F H00F 0.9300
C00F C00Q 1.387(5)
C00G H00G 0.9300
C00G C00J 1.379(5)
C00H H00H 0.9300
C00H C00T 1.377(5)
C00I C00O 1.366(5)
C00I C00T 1.365(5)
C00J H00J 0.9300
C00K H00K 0.9300
C00K C00L 1.362(5)
C00K C00Q 1.358(6)
C00L H00L 0.9300
C00N H00N 0.9300
C00N C00O 1.376(5)
C00O H00O 0.9300
C00P H00P 0.9300
C00P C00S 1.374(5)
C00Q H00Q 0.9300
C00R H00R 0.9300
C00R C00U 1.368(5)
C00S H00S 0.9300
C00S C00U 1.369(5)
C00T H00T 0.9300
C00U H00U 0.9300
